data_1000353
loop_
_publ_author_name
'Crosnier-Lopez, M P'
'Duroy, H'
'Fourquet, J L'

_publ_section_title
;
Ba~5~Nb~3~O~3~F~18~(HF~2~): synthesis and crystal structure
;
_journal_coden_ASTM JSSCBI
_journal_name_full 'Journal of Solid State Chemistry'
_journal_page_first 211
_journal_page_last 217
_journal_paper_doi 10.1006/jssc.1993.1340
_journal_volume 107
_journal_year 1993
_chemical_formula_structural 'Ba5 (Nb O F6)3 (H F2)'
_chemical_formula_sum 'Ba5 F20 H Nb3 O3'
_chemical_name_systematic
;
Barium tris(oxohexafluoroniobate) hydrogendifluoride
;
_space_group_IT_number 176
_symmetry_cell_setting hexagonal
_symmetry_Int_Tables_number 176
_symmetry_space_group_name_Hall '-P 6c'
_symmetry_space_group_name_H-M 'P 63/m'
_cell_angle_alpha 90
_cell_angle_beta 90
_cell_angle_gamma 120
_cell_formula_units_Z 2
_cell_length_a 11.935(1)
_cell_length_b 11.935(1)
_cell_length_c 7.852(1)
_cell_volume 968.6
_refine_ls_R_factor_all 0.025
_cod_original_formula_sum 'H Ba5 F20 Nb3 O3'
_cod_database_code 1000353

loop_
_symmetry_equiv_pos_as_xyz
x,y,z
-y,x-y,z
y-x,-x,z
-x,-y,1/2+z
y,y-x,1/2+z
x-y,x,1/2+z
-x,-y,-z
y,y-x,-z
x-y,x,-z
x,y,1/2-z
-y,x-y,1/2-z
y-x,-x,1/2-z

loop_
_atom_site_aniso_label
_atom_site_aniso_U_11
_atom_site_aniso_U_12
_atom_site_aniso_U_13
_atom_site_aniso_U_22
_atom_site_aniso_U_23
_atom_site_aniso_U_33
Ba1 0.0226(3) 0.0113(1) 0. 0.0226(3) 0. 0.0082(3)
Ba2 0.0099(2) 0.0050(1) 0. 0.0099(2) 0. 0.0151(4)
Ba3 0.0123(2) 0.0068(2) 0. 0.0128(2) 0. 0.0109(2)
Nb1 0.0135(3) 0.0031(2) 0. 0.0096(3) 0. 0.0110(3)
F1 0.0170(15) 0.0050(12) 0.0041(13) 0.0124(14) 0.0004(13) 0.0140(16)
F2 0.0155(22) 0.0053(20) 0. 0.0142(23) 0. 0.0233(27)
F3 0.0196(16) 0.0070(13) 0.0019(14) 0.0175(16) 0.0020(13) 0.0126(16)
O1 0.0306(31) -0.0071(21) 0. 0.0102(23) 0. 0.0219(29)
F4 0.0306(31) -0.0071(21) 0. 0.0102(23) 0. 0.0219(29)
O2 0.0206(30) 0.0056(23) 0. 0.0049(23) 0. 0.0366(38)
F5 0.0206(30) 0.0056(23) 0. 0.0049(23) 0. 0.0366(38)
F6 0.0242(22) 0.0121(11) 0. 0.0242(22) 0. 0.0110(33)

loop_
_atom_site_label
_atom_site_type_symbol
_atom_site_symmetry_multiplicity
_atom_site_Wyckoff_symbol
_atom_site_fract_x
_atom_site_fract_y
_atom_site_fract_z
_atom_site_occupancy
_atom_site_attached_hydrogens
_atom_site_calc_flag
Ba1 Ba2+ 2 b 0. 0. 0. 1. 0 d
Ba2 Ba2+ 2 c 0.3333 0.6667 0.25 1. 0 d
Ba3 Ba2+ 6 h 0.6401(1) 0.5605(1) 0.25 1. 0 d
Nb1 Nb5+ 6 h 0.2819(1) 0.3285(1) 0.25 1. 0 d
F1 F1- 12 i 0.3921(3) 0.4901(3) 0.0989(5) 1. 0 d
F2 F1- 6 h 0.2434(5) 0.8359(5) 0.25 1. 0 d
F3 F1- 12 i 0.2261(4) 0.2776(3) 0.4900(5) 1. 0 d
O1 O2- 6 h 0.1411(6) 0.1413(5) 0.25 0.5 0 d
F4 F1- 6 h 0.1411(6) 0.1413(5) 0.25 0.5 0 d
O2 O2- 6 h 0.7015(6) 0.1152(6) 0.25 0.5 0 d
F5 F1- 6 h 0.7015(6) 0.1152(6) 0.25 0.5 0 d
F6 F1- 4 f 0.3333 0.6667 0.8907(10) 1. 0 d
H1 H1+ 12 i -1. -1. -1. 0.1667 0 dum

loop_
_atom_type_symbol
_atom_type_oxidation_number
Ba2+ 2.000
Nb5+ 5.000
F1- -1.000
O2- -2.000
H1+ 1.000
